data_8105493
loop_
_publ_author_name
'Li, Ying'

_publ_section_title
;
 Crystal structure of
 4-(2-(benzo[b]thiophen-2-yl)-3,3,4,4,5,5-hexafluorocyclopent-1-en-1-yl)-1,5-dimethyl-1H-pyrrole-2-carbonitrile,
 C20H12F6N2S
;
_journal_issue 6
_journal_name_full 'Zeitschrift f\"ur Kristallographie - New Crystal Structures'
_journal_page_first 1457
_journal_page_last 1459
_journal_paper_doi 10.1515/ncrs-2020-0357
_journal_volume 235
_journal_year 2020
_chemical_formula_sum 'C20 H12 F6 N2 S'
_chemical_formula_weight 426.38
_space_group_crystal_system monoclinic
_space_group_IT_number 14
_space_group_name_Hall '-P 2ybc'
_space_group_name_H-M_alt 'P 1 21/c 1'
_atom_sites_solution_hydrogens geom
_audit_creation_method SHELXL-2014/7
_cell_angle_alpha 90
_cell_angle_beta 94.0670(10)
_cell_angle_gamma 90
_cell_formula_units_Z 4
_cell_length_a 8.2091(9)
_cell_length_b 13.9215(16)
_cell_length_c 16.5280(19)
_cell_measurement_reflns_used 8489
_cell_measurement_temperature 296(2)
_cell_measurement_theta_max 27.56
_cell_measurement_theta_min 2.47
_cell_volume 1884.1(4)
_computing_cell_refinement 'Bruker SMART'
_computing_data_collection 'Bruker SMART'
_computing_data_reduction 'Bruker SAINT'
_computing_molecular_graphics 'Bruker SHELXTL'
_computing_publication_material 'Bruker SHELXTL'
_computing_structure_refinement 'SHELXL-2014/7 (Sheldrick, 2014)'
_computing_structure_solution 'Bruker SHELXTL'
_diffrn_ambient_temperature 296(2)
_diffrn_measured_fraction_theta_full 0.999
_diffrn_measured_fraction_theta_max 0.995
_diffrn_measurement_device_type 'CCD area detector'
_diffrn_measurement_method 'phi and omega scans'
_diffrn_radiation_type MoK\a
_diffrn_radiation_wavelength 0.71073
_diffrn_reflns_av_R_equivalents 0.0182
_diffrn_reflns_av_unetI/netI 0.0151
_diffrn_reflns_Laue_measured_fraction_full 0.999
_diffrn_reflns_Laue_measured_fraction_max 0.995
_diffrn_reflns_limit_h_max 10
_diffrn_reflns_limit_h_min -10
_diffrn_reflns_limit_k_max 18
_diffrn_reflns_limit_k_min -18
_diffrn_reflns_limit_l_max 21
_diffrn_reflns_limit_l_min -20
_diffrn_reflns_number 18010
_diffrn_reflns_point_group_measured_fraction_full 0.999
_diffrn_reflns_point_group_measured_fraction_max 0.995
_diffrn_reflns_theta_full 25.242
_diffrn_reflns_theta_max 27.603
_diffrn_reflns_theta_min 2.487
_exptl_absorpt_coefficient_mu 0.237
_exptl_absorpt_correction_type none
_exptl_crystal_colour COLORLESS
_exptl_crystal_density_diffrn 1.503
_exptl_crystal_description BLOCK
_exptl_crystal_F_000 864
_exptl_crystal_size_max 0.280
_exptl_crystal_size_mid 0.260
_exptl_crystal_size_min 0.200
_refine_diff_density_max 0.207
_refine_diff_density_min -0.379
_refine_diff_density_rms 0.068
_refine_ls_extinction_coef .
_refine_ls_extinction_method none
_refine_ls_goodness_of_fit_ref 1.035
_refine_ls_hydrogen_treatment constr
_refine_ls_matrix_type full
_refine_ls_number_parameters 301
_refine_ls_number_reflns 4356
_refine_ls_number_restraints 12
_refine_ls_restrained_S_all 1.033
_refine_ls_R_factor_all 0.0499
_refine_ls_R_factor_gt 0.0421
_refine_ls_shift/su_max 0.000
_refine_ls_shift/su_mean 0.000
_refine_ls_structure_factor_coef Fsqd
_refine_ls_weighting_details 'w=1/[\s^2^(Fo^2^)+(0.0713P)^2^+0.4604P] where P=(Fo^2^+2Fc^2^)/3'
_refine_ls_weighting_scheme calc
_refine_ls_wR_factor_gt 0.1147
_refine_ls_wR_factor_ref 0.1226
_reflns_Friedel_coverage 0.000
_reflns_Friedel_fraction_full .
_reflns_Friedel_fraction_max .
_reflns_number_gt 3687
_reflns_number_total 4356
_reflns_threshold_expression 'I > 2\s(I)'
_cod_data_source_file suppl_ncrs-2020-0357_suppl.cif
_cod_data_source_block 141029TXG_0m
_cod_original_sg_symbol_H-M 'P 21/c'
_cod_database_code 8105493
_shelx_shelxl_version_number 2014/7
_shelx_space_group_comment
; 
The symmetry employed for this shelxl refinement is uniquely defined 
by the following loop, which should always be used as a source of 
symmetry information in preference to the above space-group names. 
They are only intended as comments. 
;
_shelx_estimated_absorpt_t_min 0.937
_shelx_estimated_absorpt_t_max 0.954

loop_
_space_group_symop_operation_xyz
'x, y, z'
'-x, y+1/2, -z+1/2'
'-x, -y, -z'
'x, -y-1/2, z-1/2'

loop_
_atom_site_label
_atom_site_type_symbol
_atom_site_fract_x
_atom_site_fract_y
_atom_site_fract_z
_atom_site_U_iso_or_equiv
_atom_site_adp_type
_atom_site_occupancy
_atom_site_site_symmetry_order
_atom_site_calc_flag
_atom_site_refinement_flags_posn
_atom_site_refinement_flags_adp
_atom_site_refinement_flags_occupancy
_atom_site_disorder_assembly
_atom_site_disorder_group
C1 C -0.1755(3) 0.86114(17) 0.07026(11) 0.0677(6) Uani 1 1 d . . . . .
C2 C -0.1269(2) 0.82242(13) 0.14828(9) 0.0476(4) Uani 1 1 d . . . . .
C3 C -0.0162(2) 0.85753(11) 0.20697(10) 0.0437(3) Uani 1 1 d . . . . .
H3 H 0.0455 0.9133 0.2042 0.052 Uiso 1 1 calc R U . . .
C4 C -0.01451(17) 0.79227(10) 0.27235(8) 0.0365(3) Uani 1 1 d . . . . .
C5 C -0.12736(18) 0.72070(11) 0.25162(9) 0.0416(3) Uani 1 1 d . . . . .
C6 C -0.1802(3) 0.63793(15) 0.29988(14) 0.0671(5) Uani 1 1 d . . . . .
H6A H -0.2918 0.6469 0.3122 0.101 Uiso 1 1 calc R U . . .
H6B H -0.1122 0.6335 0.3494 0.101 Uiso 1 1 calc R U . . .
H6C H -0.1710 0.5798 0.2692 0.101 Uiso 1 1 calc R U . . .
C7 C -0.3168(3) 0.68110(18) 0.12987(14) 0.0750(6) Uani 1 1 d . . . . .
H7A H -0.2733 0.6182 0.1211 0.112 Uiso 1 1 calc R U . . .
H7B H -0.3455 0.7111 0.0785 0.112 Uiso 1 1 calc R U . . .
H7C H -0.4122 0.6757 0.1600 0.112 Uiso 1 1 calc R U . . .
C8 C 0.08297(18) 0.79983(10) 0.34993(8) 0.0383(3) Uani 1 1 d . . . . .
C9 C 0.0515(3) 0.88028(13) 0.40666(11) 0.0582(5) Uani 1 1 d . . . . .
C10 C 0.1807(3) 0.87134(16) 0.47714(13) 0.0750(7) Uani 1 1 d . . . . .
C11 C 0.2611(2) 0.77387(13) 0.46559(10) 0.0537(4) Uani 1 1 d . . . . .
C12 C 0.20136(18) 0.74064(10) 0.38180(8) 0.0370(3) Uani 1 1 d . . . . .
C13 C 0.27349(17) 0.65632(10) 0.34747(8) 0.0357(3) Uani 1 1 d . . . . .
C14 C 0.38676(19) 0.59696(11) 0.38594(9) 0.0433(3) Uani 1 1 d . . . . .
H14 H 0.4274 0.6058 0.4394 0.052 Uiso 1 1 calc R U . . .
C15 C 0.43647(17) 0.52046(10) 0.33646(9) 0.0401(3) Uani 1 1 d . . . . .
C16 C 0.35896(17) 0.52418(10) 0.25837(9) 0.0397(3) Uani 1 1 d . . . . .
C17 C 0.5482(2) 0.44610(13) 0.35670(12) 0.0537(4) Uani 1 1 d . . . . .
H17 H 0.6033 0.4438 0.4078 0.064 Uiso 1 1 calc R U . . .
C18 C 0.5746(2) 0.37725(13) 0.29989(14) 0.0600(5) Uani 1 1 d . . . . .
H18 H 0.6470 0.3273 0.3130 0.072 Uiso 1 1 calc R U . . .
C19 C 0.4946(2) 0.38108(13) 0.22288(15) 0.0642(5) Uani 1 1 d . . . . .
H19 H 0.5135 0.3330 0.1856 0.077 Uiso 1 1 calc R U . . .
C20 C 0.3877(2) 0.45464(13) 0.20036(12) 0.0562(4) Uani 1 1 d . . . . .
H20 H 0.3367 0.4576 0.1483 0.067 Uiso 1 1 calc R U . . .
F1 F -0.0996(9) 0.8656(6) 0.4382(4) 0.0839(14) Uani 0.70(2) 1 d . . P A 1
F2 F 0.0404(7) 0.9665(5) 0.3717(4) 0.0759(12) Uani 0.70(2) 1 d . . P A 1
F3 F 0.1399(15) 0.8904(7) 0.5478(3) 0.111(3) Uani 0.70(2) 1 d . U P A 1
F4 F 0.3043(10) 0.9414(3) 0.4606(7) 0.103(2) Uani 0.70(2) 1 d . U P A 1
F5 F 0.2187(2) 0.71229(10) 0.52347(7) 0.0913(5) Uani 1 1 d . . . . .
F6 F 0.42441(16) 0.78170(11) 0.47524(8) 0.0873(5) Uani 1 1 d . . . . .
F1' F -0.090(2) 0.896(2) 0.4246(13) 0.116(7) Uani 0.30(2) 1 d . . P A 2
F2' F 0.107(5) 0.9656(10) 0.3704(11) 0.115(6) Uani 0.30(2) 1 d . . P A 2
F3' F 0.0709(18) 0.8475(15) 0.5473(8) 0.089(4) Uani 0.30(2) 1 d . . P A 2
F4' F 0.2552(17) 0.9358(8) 0.5043(14) 0.100(5) Uani 0.30(2) 1 d . . P A 2
N1 N -0.19367(16) 0.73944(10) 0.17574(8) 0.0472(3) Uani 1 1 d . . . . .
N2 N -0.2168(3) 0.8918(2) 0.00819(12) 0.1047(8) Uani 1 1 d . . . . .
S1 S 0.22644(5) 0.62123(3) 0.24677(2) 0.04313(13) Uani 1 1 d . . . . .

loop_
_atom_site_aniso_label
_atom_site_aniso_U_11
_atom_site_aniso_U_22
_atom_site_aniso_U_33
_atom_site_aniso_U_23
_atom_site_aniso_U_13
_atom_site_aniso_U_12
C1 0.0754(13) 0.0849(14) 0.0414(9) 0.0053(9) -0.0067(9) 0.0259(11)
C2 0.0503(9) 0.0568(9) 0.0347(7) 0.0009(6) -0.0047(6) 0.0158(7)
C3 0.0477(8) 0.0423(8) 0.0405(7) 0.0052(6) -0.0017(6) 0.0071(6)
C4 0.0366(7) 0.0378(7) 0.0342(7) 0.0006(5) -0.0034(5) 0.0072(5)
C5 0.0371(7) 0.0456(8) 0.0414(7) -0.0009(6) -0.0022(6) 0.0046(6)
C6 0.0647(12) 0.0635(12) 0.0725(13) 0.0116(10) 0.0022(10) -0.0158(9)
C7 0.0603(12) 0.0852(15) 0.0748(14) -0.0195(11) -0.0280(10) -0.0023(10)
C8 0.0441(7) 0.0363(7) 0.0335(7) -0.0015(5) -0.0040(6) 0.0054(6)
C9 0.0766(12) 0.0510(10) 0.0448(9) -0.0087(7) -0.0108(8) 0.0260(9)
C10 0.1001(17) 0.0671(13) 0.0531(11) -0.0270(9) -0.0269(11) 0.0292(12)
C11 0.0665(11) 0.0579(10) 0.0339(8) -0.0075(7) -0.0151(7) 0.0179(8)
C12 0.0423(7) 0.0374(7) 0.0302(6) -0.0012(5) -0.0058(5) 0.0040(6)
C13 0.0381(7) 0.0359(7) 0.0322(6) -0.0001(5) -0.0037(5) 0.0022(5)
C14 0.0460(8) 0.0456(8) 0.0372(7) 0.0030(6) -0.0045(6) 0.0088(6)
C15 0.0353(7) 0.0376(7) 0.0473(8) 0.0046(6) 0.0032(6) 0.0018(5)
C16 0.0340(7) 0.0367(7) 0.0482(8) -0.0036(6) 0.0026(6) -0.0006(5)
C17 0.0497(9) 0.0480(9) 0.0635(10) 0.0098(8) 0.0037(8) 0.0128(7)
C18 0.0488(9) 0.0453(9) 0.0872(14) 0.0023(9) 0.0135(9) 0.0125(7)
C19 0.0562(11) 0.0499(10) 0.0882(15) -0.0208(9) 0.0166(10) 0.0060(8)
C20 0.0511(9) 0.0580(10) 0.0592(10) -0.0184(8) 0.0009(8) 0.0048(8)
F1 0.083(2) 0.109(3) 0.0607(15) -0.0077(19) 0.0187(16) 0.039(2)
F2 0.116(3) 0.0443(14) 0.0640(16) -0.0095(10) -0.0191(17) 0.0308(17)
F3 0.163(7) 0.123(5) 0.0428(16) -0.037(2) -0.022(3) 0.073(5)
F4 0.114(3) 0.0582(13) 0.128(5) -0.014(2) -0.045(3) -0.0040(15)
F5 0.1535(14) 0.0857(9) 0.0342(5) 0.0077(5) 0.0036(7) 0.0260(9)
F6 0.0675(7) 0.1082(10) 0.0798(8) -0.0403(7) -0.0394(6) 0.0180(7)
F1' 0.091(8) 0.148(15) 0.103(10) -0.071(9) -0.032(7) 0.070(8)
F2' 0.218(19) 0.033(3) 0.090(5) -0.007(3) -0.024(10) 0.012(7)
F3' 0.102(6) 0.116(8) 0.052(4) 0.000(4) 0.018(4) 0.043(5)
F4' 0.107(6) 0.070(4) 0.118(11) -0.038(6) -0.030(7) 0.001(4)
N1 0.0394(7) 0.0569(8) 0.0434(7) -0.0067(6) -0.0094(5) 0.0067(6)
N2 0.128(2) 0.137(2) 0.0470(10) 0.0183(11) -0.0128(11) 0.0382(16)
S1 0.0469(2) 0.0445(2) 0.0363(2) -0.00693(14) -0.00925(15) 0.00920(15)

loop_
_atom_type_symbol
_atom_type_description
_atom_type_scat_dispersion_real
_atom_type_scat_dispersion_imag
_atom_type_scat_source
C C 0.0033 0.0016 'International Tables Vol C Tables 4.2.6.8 and 6.1.1.4'
H H 0.0000 0.0000 'International Tables Vol C Tables 4.2.6.8 and 6.1.1.4'
N N 0.0061 0.0033 'International Tables Vol C Tables 4.2.6.8 and 6.1.1.4'
F F 0.0171 0.0103 'International Tables Vol C Tables 4.2.6.8 and 6.1.1.4'
S S 0.1246 0.1234 'International Tables Vol C Tables 4.2.6.8 and 6.1.1.4'

loop_
_geom_angle_atom_site_label_1
_geom_angle_atom_site_label_2
_geom_angle_atom_site_label_3
_geom_angle
_geom_angle_site_symmetry_1
_geom_angle_site_symmetry_3
N2 C1 C2 178.9(3) . .
N1 C2 C3 109.08(14) . .
N1 C2 C1 121.66(17) . .
C3 C2 C1 129.26(19) . .
C2 C3 C4 106.40(15) . .
C2 C3 H3 126.8 . .
C4 C3 H3 126.8 . .
C5 C4 C3 107.65(13) . .
C5 C4 C8 125.54(13) . .
C3 C4 C8 126.77(14) . .
N1 C5 C4 107.91(14) . .
N1 C5 C6 122.19(15) . .
C4 C5 C6 129.86(15) . .
C5 C6 H6A 109.5 . .
C5 C6 H6B 109.5 . .
H6A C6 H6B 109.5 . .
C5 C6 H6C 109.5 . .
H6A C6 H6C 109.5 . .
H6B C6 H6C 109.5 . .
N1 C7 H7A 109.5 . .
N1 C7 H7B 109.5 . .
H7A C7 H7B 109.5 . .
N1 C7 H7C 109.5 . .
H7A C7 H7C 109.5 . .
H7B C7 H7C 109.5 . .
C12 C8 C4 129.01(13) . .
C12 C8 C9 111.32(13) . .
C4 C8 C9 119.63(13) . .
F2 C9 F1 105.0(4) . .
F1' C9 F2' 106.7(9) . .
F1' C9 C8 119.2(10) . .
F2 C9 C8 114.3(3) . .
F1 C9 C8 108.8(4) . .
F2' C9 C8 106.7(9) . .
F1' C9 C10 116.5(9) . .
F2 C9 C10 115.3(3) . .
F1 C9 C10 106.9(3) . .
F2' C9 C10 99.5(11) . .
C8 C9 C10 106.05(14) . .
F3 C10 F4 105.6(3) . .
F4' C10 C9 123.6(9) . .
F3 C10 C9 118.2(4) . .
F4 C10 C9 105.0(3) . .
F4' C10 C11 121.0(5) . .
F3 C10 C11 116.5(3) . .
F4 C10 C11 105.1(4) . .
C9 C10 C11 105.10(14) . .
F4' C10 F3' 101.2(7) . .
C9 C10 F3' 100.3(6) . .
C11 C10 F3' 100.5(6) . .
F6 C11 F5 105.83(15) . .
F6 C11 C12 112.98(15) . .
F5 C11 C12 111.90(16) . .
F6 C11 C10 110.46(17) . .
F5 C11 C10 109.93(17) . .
C12 C11 C10 105.79(13) . .
C8 C12 C13 130.07(13) . .
C8 C12 C11 110.40(13) . .
C13 C12 C11 119.53(12) . .
C14 C13 C12 126.25(13) . .
C14 C13 S1 111.74(11) . .
C12 C13 S1 121.98(10) . .
C13 C14 C15 113.53(13) . .
C13 C14 H14 123.2 . .
C15 C14 H14 123.2 . .
C16 C15 C17 119.51(15) . .
C16 C15 C14 111.91(13) . .
C17 C15 C14 128.58(15) . .
C20 C16 C15 121.37(15) . .
C20 C16 S1 126.83(13) . .
C15 C16 S1 111.78(11) . .
C18 C17 C15 118.94(18) . .
C18 C17 H17 120.5 . .
C15 C17 H17 120.5 . .
C17 C18 C19 120.85(16) . .
C17 C18 H18 119.6 . .
C19 C18 H18 119.6 . .
C20 C19 C18 121.62(17) . .
C20 C19 H19 119.2 . .
C18 C19 H19 119.2 . .
C19 C20 C16 117.67(18) . .
C19 C20 H20 121.2 . .
C16 C20 H20 121.2 . .
C5 N1 C2 108.95(13) . .
C5 N1 C7 126.05(17) . .
C2 N1 C7 125.00(16) . .
C16 S1 C13 91.03(7) . .

loop_
_geom_bond_atom_site_label_1
_geom_bond_atom_site_label_2
_geom_bond_distance
_geom_bond_site_symmetry_2
C1 N2 1.140(3) .
C1 C2 1.428(2) .
C2 N1 1.370(2) .
C2 C3 1.371(2) .
C3 C4 1.411(2) .
C3 H3 0.9300 .
C4 C5 1.387(2) .
C4 C8 1.4662(19) .
C5 N1 1.357(2) .
C5 C6 1.484(2) .
C6 H6A 0.9600 .
C6 H6B 0.9600 .
C6 H6C 0.9600 .
C7 N1 1.465(2) .
C7 H7A 0.9600 .
C7 H7B 0.9600 .
C7 H7C 0.9600 .
C8 C12 1.3522(19) .
C8 C9 1.495(2) .
C9 F1' 1.242(19) .
C9 F2 1.333(7) .
C9 F1 1.394(7) .
C9 F2' 1.42(2) .
C9 C10 1.524(3) .
C10 F4' 1.158(9) .
C10 F3 1.265(7) .
C10 F4 1.447(8) .
C10 C11 1.527(3) .
C10 F3' 1.554(10) .
C11 F6 1.344(2) .
C11 F5 1.348(2) .
C11 C12 1.509(2) .
C12 C13 1.4486(19) .
C13 C14 1.367(2) .
C13 S1 1.7512(14) .
C14 C15 1.420(2) .
C14 H14 0.9300 .
C15 C16 1.399(2) .
C15 C17 1.408(2) .
C16 C20 1.394(2) .
C16 S1 1.7366(15) .
C17 C18 1.370(3) .
C17 H17 0.9300 .
C18 C19 1.391(3) .
C18 H18 0.9300 .
C19 C20 1.382(3) .
C19 H19 0.9300 .
C20 H20 0.9300 .

loop_
_geom_torsion_atom_site_label_1
_geom_torsion_atom_site_label_2
_geom_torsion_atom_site_label_3
_geom_torsion_atom_site_label_4
_geom_torsion
_geom_torsion_site_symmetry_1
_geom_torsion_site_symmetry_2
_geom_torsion_site_symmetry_3
_geom_torsion_site_symmetry_4
N1 C2 C3 C4 0.75(18) . . . .
C1 C2 C3 C4 179.71(17) . . . .
C2 C3 C4 C5 -1.29(17) . . . .
C2 C3 C4 C8 -178.92(14) . . . .
C3 C4 C5 N1 1.36(17) . . . .
C8 C4 C5 N1 179.02(13) . . . .
C3 C4 C5 C6 -176.32(17) . . . .
C8 C4 C5 C6 1.3(3) . . . .
C5 C4 C8 C12 65.9(2) . . . .
C3 C4 C8 C12 -116.91(19) . . . .
C5 C4 C8 C9 -111.89(18) . . . .
C3 C4 C8 C9 65.3(2) . . . .
C12 C8 C9 F1' -127.7(16) . . . .
C4 C8 C9 F1' 50.4(16) . . . .
C12 C8 C9 F2 134.3(3) . . . .
C4 C8 C9 F2 -47.5(4) . . . .
C12 C8 C9 F1 -108.6(3) . . . .
C4 C8 C9 F1 69.5(3) . . . .
C12 C8 C9 F2' 111.6(14) . . . .
C4 C8 C9 F2' -70.3(14) . . . .
C12 C8 C9 C10 6.1(2) . . . .
C4 C8 C9 C10 -175.74(17) . . . .
F1' C9 C10 F4' -90(3) . . . .
F2' C9 C10 F4' 24(2) . . . .
C8 C9 C10 F4' 134.4(14) . . . .
F2 C9 C10 F3 89.7(8) . . . .
F1 C9 C10 F3 -26.7(9) . . . .
C8 C9 C10 F3 -142.7(7) . . . .
F2 C9 C10 F4 -27.7(6) . . . .
F1 C9 C10 F4 -144.1(6) . . . .
C8 C9 C10 F4 99.9(5) . . . .
F1' C9 C10 C11 124.6(16) . . . .
F2 C9 C10 C11 -138.3(4) . . . .
F1 C9 C10 C11 105.4(4) . . . .
F2' C9 C10 C11 -121.2(11) . . . .
C8 C9 C10 C11 -10.7(2) . . . .
F1' C9 C10 F3' 21(2) . . . .
F2' C9 C10 F3' 134.8(18) . . . .
C8 C9 C10 F3' -114.6(8) . . . .
F4' C10 C11 F6 -12.2(16) . . . .
F3 C10 C11 F6 -93.1(7) . . . .
F4 C10 C11 F6 23.4(4) . . . .
C9 C10 C11 F6 133.94(19) . . . .
F3' C10 C11 F6 -122.2(8) . . . .
F4' C10 C11 F5 104.2(16) . . . .
F3 C10 C11 F5 23.4(7) . . . .
F4 C10 C11 F5 139.8(4) . . . .
C9 C10 C11 F5 -109.6(2) . . . .
F3' C10 C11 F5 -5.8(8) . . . .
F4' C10 C11 C12 -134.8(16) . . . .
F3 C10 C11 C12 144.4(7) . . . .
F4 C10 C11 C12 -99.2(4) . . . .
C9 C10 C11 C12 11.4(2) . . . .
F3' C10 C11 C12 115.2(8) . . . .
C4 C8 C12 C13 4.1(3) . . . .
C9 C8 C12 C13 -177.97(16) . . . .
C4 C8 C12 C11 -176.63(16) . . . .
C9 C8 C12 C11 1.3(2) . . . .
F6 C11 C12 C8 -129.12(16) . . . .
F5 C11 C12 C8 111.55(17) . . . .
C10 C11 C12 C8 -8.2(2) . . . .
F6 C11 C12 C13 50.2(2) . . . .
F5 C11 C12 C13 -69.1(2) . . . .
C10 C11 C12 C13 171.20(17) . . . .
C8 C12 C13 C14 -175.88(17) . . . .
C11 C12 C13 C14 4.9(2) . . . .
C8 C12 C13 S1 6.3(2) . . . .
C11 C12 C13 S1 -172.89(13) . . . .
C12 C13 C14 C15 -179.30(14) . . . .
S1 C13 C14 C15 -1.30(18) . . . .
C13 C14 C15 C16 0.9(2) . . . .
C13 C14 C15 C17 -179.04(16) . . . .
C17 C15 C16 C20 1.2(2) . . . .
C14 C15 C16 C20 -178.70(15) . . . .
C17 C15 C16 S1 179.89(12) . . . .
C14 C15 C16 S1 -0.02(17) . . . .
C16 C15 C17 C18 -2.0(2) . . . .
C14 C15 C17 C18 177.91(16) . . . .
C15 C17 C18 C19 1.0(3) . . . .
C17 C18 C19 C20 0.9(3) . . . .
C18 C19 C20 C16 -1.6(3) . . . .
C15 C16 C20 C19 0.6(3) . . . .
S1 C16 C20 C19 -177.88(14) . . . .
C4 C5 N1 C2 -0.91(17) . . . .
C6 C5 N1 C2 176.99(16) . . . .
C4 C5 N1 C7 179.10(16) . . . .
C6 C5 N1 C7 -3.0(3) . . . .
C3 C2 N1 C5 0.08(18) . . . .
C1 C2 N1 C5 -178.96(15) . . . .
C3 C2 N1 C7 -179.93(17) . . . .
C1 C2 N1 C7 1.0(3) . . . .
C20 C16 S1 C13 178.00(16) . . . .
C15 C16 S1 C13 -0.59(12) . . . .
C14 C13 S1 C16 1.08(12) . . . .
C12 C13 S1 C16 179.17(13) . . . .
